data_4306755
loop_
_publ_author_name
'Manas K. Panda'
'Alex John'
'Mobin M. Shaikh'
'Prasenjit Ghosh'

_publ_section_title
;
Mimicking the Intradiol Catechol Cleavage Activity of Catechol Dioxygenase
by High-Spin Iron(III) Complexes of a New Class of a Facially Bound [N2O]
Ligand
;
_journal_name_full 'Inorganic Chemistry'
_journal_page_first 11847
_journal_page_last 11856
_journal_paper_doi 10.1021/ic801576f
_journal_volume 47
_journal_year 2008
_chemical_formula_sum 'C36 H45 Cl6 Fe2 N7 O2'
_chemical_formula_weight 932.19
_chemical_name_systematic
;
 ?
;
_space_group_IT_number 2
_symmetry_cell_setting triclinic
_symmetry_space_group_name_Hall '-P 1'
_symmetry_space_group_name_H-M 'P -1'
_atom_sites_solution_hydrogens geom
_atom_sites_solution_primary direct
_atom_sites_solution_secondary difmap
_audit_creation_method SHELXL-97
_cell_angle_alpha 101.447(13)
_cell_angle_beta 100.942(11)
_cell_angle_gamma 90.838(16)
_cell_formula_units_Z 2
_cell_length_a 7.8695(14)
_cell_length_b 16.029(4)
_cell_length_c 17.5047(17)
_cell_measurement_reflns_used 12621
_cell_measurement_temperature 150(2)
_cell_measurement_theta_max 29.9996
_cell_measurement_theta_min 2.9828
_cell_volume 2121.6(7)
_computing_cell_refinement 'CrysAlis RED, Oxford Diffraction Ltd.,'
_computing_data_collection 'CrysAlis CCD, Oxford Diffraction Ltd.,'
_computing_data_reduction 'CrysAlis RED, Oxford Diffraction Ltd.,'
_computing_molecular_graphics Ortep3
_computing_publication_material Shelx97
_computing_structure_refinement 'SHELXL-97 (Sheldrick, 1997)'
_computing_structure_solution 'SHELXS-97 (Sheldrick, 1997)'
_diffrn_ambient_temperature 150(2)
_diffrn_detector_area_resol_mean 15.9948
_diffrn_measured_fraction_theta_full 0.994
_diffrn_measured_fraction_theta_max 0.994
_diffrn_radiation_monochromator graphite
_diffrn_radiation_source 'Enhance (Mo) X-ray Source'
_diffrn_radiation_type MoK\a
_diffrn_radiation_wavelength 0.71073
_diffrn_reflns_av_R_equivalents 0.0396
_diffrn_reflns_av_sigmaI/netI 0.0418
_diffrn_reflns_limit_h_max 9
_diffrn_reflns_limit_h_min -9
_diffrn_reflns_limit_k_max 19
_diffrn_reflns_limit_k_min -19
_diffrn_reflns_limit_l_max 20
_diffrn_reflns_limit_l_min -20
_diffrn_reflns_number 20006
_diffrn_reflns_theta_full 25.00
_diffrn_reflns_theta_max 25.00
_diffrn_reflns_theta_min 2.97
_exptl_absorpt_coefficient_mu 1.102
_exptl_absorpt_correction_T_max 0.8700
_exptl_absorpt_correction_T_min 0.7124
_exptl_absorpt_correction_type multi-scan
_exptl_absorpt_process_details
;
CrysAlis RED, Oxford Diffraction Ltd.,
Version 1.171.29.8 (release 17-03-2006 CrysAlis171 .NET)
(compiled Mar 17 2006,10:57:34)
Empirical absorption correction using spherical harmonics,
 implemented in SCALE3 ABSPACK scaling algorithm.
;
_exptl_crystal_colour yellow
_exptl_crystal_density_diffrn 1.459
_exptl_crystal_density_method 'not measured'
_exptl_crystal_description block
_exptl_crystal_F_000 960
_exptl_crystal_size_max 0.33
_exptl_crystal_size_mid 0.27
_exptl_crystal_size_min 0.13
_refine_diff_density_max 0.832
_refine_diff_density_min -0.768
_refine_diff_density_rms 0.088
_refine_ls_extinction_method none
_refine_ls_goodness_of_fit_ref 1.090
_refine_ls_hydrogen_treatment mixed
_refine_ls_matrix_type full
_refine_ls_number_parameters 501
_refine_ls_number_reflns 7433
_refine_ls_number_restraints 0
_refine_ls_restrained_S_all 1.090
_refine_ls_R_factor_all 0.0609
_refine_ls_R_factor_gt 0.0461
_refine_ls_shift/su_max 0.004
_refine_ls_shift/su_mean 0.000
_refine_ls_structure_factor_coef Fsqd
_refine_ls_weighting_details 'calc w=1/[\s^2^(Fo^2^)+(0.0805P)^2^+0.0000P] where P=(Fo^2^+2Fc^2^)/3'
_refine_ls_weighting_scheme calc
_refine_ls_wR_factor_gt 0.1246
_refine_ls_wR_factor_ref 0.1313
_reflns_number_gt 5642
_reflns_number_total 7433
_reflns_threshold_expression >2sigma(I)
_cod_data_source_file ic801576f_si_001_3.cif
_cod_data_source_block pg049a
_cod_depositor_comments
;
The following automatic conversions were performed:
'_symmetry_cell_setting' value 'Triclinic' changed to 'triclinic'
according to '/home/saulius/struct/CIF-dictionaries/cif_core.dic'
dictionary named 'cif_core.dic' version 2.4.1 from 2010-06-29.

Automatic conversion script
Id: cif_fix_enum 1527 2010-12-29 10:47:43Z saulius 
;
_cod_original_cell_volume 2121.7(6)
_cod_database_code 4306755

loop_
_symmetry_equiv_pos_as_xyz
'x, y, z'
'-x, -y, -z'

loop_
_atom_site_label
_atom_site_type_symbol
_atom_site_fract_x
_atom_site_fract_y
_atom_site_fract_z
_atom_site_U_iso_or_equiv
_atom_site_adp_type
_atom_site_occupancy
_atom_site_symmetry_multiplicity
_atom_site_calc_flag
_atom_site_refinement_flags
_atom_site_disorder_assembly
_atom_site_disorder_group
Fe1 Fe 0.63428(6) 0.56211(3) 0.16743(3) 0.02211(14) Uani 1 1 d . . .
Fe2 Fe 0.56513(6) 0.06386(3) 0.16566(3) 0.02166(14) Uani 1 1 d . . .
Cl1 Cl 0.82361(12) 0.52380(6) 0.08239(5) 0.0315(2) Uani 1 1 d . . .
Cl2 Cl 0.79691(11) 0.66569(5) 0.26263(5) 0.0286(2) Uani 1 1 d . . .
Cl3 Cl 0.47570(12) 0.64706(5) 0.09000(5) 0.0288(2) Uani 1 1 d . . .
Cl4 Cl 0.29780(11) 0.02365(6) 0.08536(5) 0.0306(2) Uani 1 1 d . . .
Cl5 Cl 0.49227(11) 0.16573(5) 0.26339(5) 0.0275(2) Uani 1 1 d . . .
Cl6 Cl 0.65787(12) 0.15060(5) 0.08863(5) 0.0279(2) Uani 1 1 d . . .
O1 O 0.7222(3) 0.46735(14) 0.22815(13) 0.0233(5) Uani 1 1 d . . .
O2 O 0.5301(3) -0.03244(14) 0.22775(13) 0.0231(5) Uani 1 1 d . . .
N1 N 0.4285(4) 0.56198(17) 0.23849(16) 0.0221(6) Uani 1 1 d . . .
N2 N 0.4567(4) 0.45053(18) 0.10173(17) 0.0222(6) Uani 1 1 d . . .
N3 N 0.7258(4) 0.32624(19) 0.22846(17) 0.0263(7) Uani 1 1 d . . .
N4 N 0.8348(4) 0.06322(18) 0.23412(15) 0.0219(6) Uani 1 1 d . . .
N5 N 0.6758(4) -0.04628(18) 0.09845(17) 0.0220(6) Uani 1 1 d . . .
N6 N 0.5392(4) -0.1720(2) 0.23111(18) 0.0286(7) Uani 1 1 d . . .
C1 C 0.4366(5) 0.6064(2) 0.31287(19) 0.0259(8) Uani 1 1 d . . .
H1 H 0.5316 0.6441 0.3364 0.031 Uiso 1 1 calc R . .
C2 C 0.3091(5) 0.5979(2) 0.3556(2) 0.0298(8) Uani 1 1 d . . .
H2 H 0.3183 0.6295 0.4070 0.036 Uiso 1 1 calc R . .
C3 C 0.1660(5) 0.5414(3) 0.3207(2) 0.0368(9) Uani 1 1 d . . .
H3 H 0.0790 0.5346 0.3486 0.044 Uiso 1 1 calc R . .
C4 C 0.1559(5) 0.4956(2) 0.2436(2) 0.0302(8) Uani 1 1 d . . .
H4 H 0.0617 0.4578 0.2189 0.036 Uiso 1 1 calc R . .
C5 C 0.2898(4) 0.5072(2) 0.2036(2) 0.0249(8) Uani 1 1 d . . .
C6 C 0.2817(4) 0.4631(2) 0.1194(2) 0.0260(8) Uani 1 1 d . . .
H6A H 0.2194 0.4081 0.1096 0.031 Uiso 1 1 calc R . .
H6B H 0.2186 0.4967 0.0842 0.031 Uiso 1 1 calc R . .
C7 C 0.5353(5) 0.3715(2) 0.1204(2) 0.0274(8) Uani 1 1 d . . .
H7A H 0.5905 0.3446 0.0775 0.033 Uiso 1 1 calc R . .
H7B H 0.4452 0.3319 0.1251 0.033 Uiso 1 1 calc R . .
C8 C 0.6676(4) 0.3915(2) 0.19721(19) 0.0223(7) Uani 1 1 d . . .
C9 C 0.8550(5) 0.3346(2) 0.3011(2) 0.0264(8) Uani 1 1 d . . .
C10 C 0.8113(5) 0.3695(2) 0.3737(2) 0.0320(9) Uani 1 1 d . . .
C11 C 0.6314(6) 0.3995(3) 0.3787(2) 0.0411(10) Uani 1 1 d . . .
H11A H 0.6149 0.4503 0.3576 0.062 Uiso 1 1 calc R . .
H11B H 0.6188 0.4114 0.4333 0.062 Uiso 1 1 calc R . .
H11C H 0.5465 0.3558 0.3485 0.062 Uiso 1 1 calc R . .
C12 C 0.9376(6) 0.3755(3) 0.4424(2) 0.0404(10) Uani 1 1 d . . .
H12 H 0.9111 0.3992 0.4914 0.048 Uiso 1 1 calc R . .
C13 C 1.1019(5) 0.3467(3) 0.4393(2) 0.0410(10) Uani 1 1 d . . .
C14 C 1.2398(7) 0.3528(4) 0.5154(3) 0.0633(15) Uani 1 1 d . . .
H14A H 1.3309 0.3937 0.5162 0.095 Uiso 1 1 calc R . .
H14B H 1.2869 0.2980 0.5166 0.095 Uiso 1 1 calc R . .
H14C H 1.1878 0.3705 0.5610 0.095 Uiso 1 1 calc R . .
C15 C 1.1398(5) 0.3112(3) 0.3658(2) 0.0364(9) Uani 1 1 d . . .
H15 H 1.2492 0.2909 0.3636 0.044 Uiso 1 1 calc R . .
C16 C 1.0188(5) 0.3051(2) 0.2954(2) 0.0301(8) Uani 1 1 d . . .
C17 C 1.0656(5) 0.2662(3) 0.2170(2) 0.0363(9) Uani 1 1 d . . .
H17A H 1.0090 0.2105 0.1976 0.055 Uiso 1 1 calc R . .
H17B H 1.1889 0.2617 0.2241 0.055 Uiso 1 1 calc R . .
H17C H 1.0289 0.3017 0.1794 0.055 Uiso 1 1 calc R . .
C18 C 0.8944(5) 0.1063(2) 0.3093(2) 0.0256(8) Uani 1 1 d . . .
H18 H 0.8233 0.1444 0.3337 0.031 Uiso 1 1 calc R . .
C19 C 1.0589(5) 0.0958(2) 0.3518(2) 0.0307(8) Uani 1 1 d . . .
H19 H 1.0977 0.1269 0.4033 0.037 Uiso 1 1 calc R . .
C20 C 1.1629(5) 0.0381(2) 0.3157(2) 0.0319(9) Uani 1 1 d . . .
H20 H 1.2723 0.0289 0.3428 0.038 Uiso 1 1 calc R . .
C21 C 1.1019(5) -0.0060(2) 0.2384(2) 0.0295(8) Uani 1 1 d . . .
H21 H 1.1710 -0.0444 0.2130 0.035 Uiso 1 1 calc R . .
C22 C 0.9377(4) 0.0074(2) 0.1993(2) 0.0235(7) Uani 1 1 d . . .
C23 C 0.8682(4) -0.0339(2) 0.1138(2) 0.0256(8) Uani 1 1 d . . .
H23A H 0.9010 0.0017 0.0796 0.031 Uiso 1 1 calc R . .
H23B H 0.9185 -0.0886 0.1013 0.031 Uiso 1 1 calc R . .
C24 C 0.6106(5) -0.1257(2) 0.1165(2) 0.0272(8) Uani 1 1 d . . .
H24A H 0.7001 -0.1667 0.1165 0.033 Uiso 1 1 calc R . .
H24B H 0.5112 -0.1503 0.0759 0.033 Uiso 1 1 calc R . .
C25 C 0.5593(4) -0.1068(2) 0.19651(19) 0.0225(7) Uani 1 1 d . . .
C26 C 0.4786(5) -0.1639(2) 0.3048(2) 0.0283(8) Uani 1 1 d . . .
C27 C 0.5900(5) -0.1285(2) 0.3760(2) 0.0342(9) Uani 1 1 d . . .
C28 C 0.7738(6) -0.0997(3) 0.3777(2) 0.0443(10) Uani 1 1 d . . .
H28A H 0.8307 -0.1457 0.3505 0.066 Uiso 1 1 calc R . .
H28B H 0.8343 -0.0828 0.4318 0.066 Uiso 1 1 calc R . .
H28C H 0.7736 -0.0522 0.3518 0.066 Uiso 1 1 calc R . .
C29 C 0.5268(6) -0.1223(3) 0.4460(2) 0.0431(11) Uani 1 1 d . . .
H29 H 0.5994 -0.0993 0.4944 0.052 Uiso 1 1 calc R . .
C30 C 0.3565(6) -0.1500(3) 0.4453(2) 0.0455(11) Uani 1 1 d . . .
C31 C 0.2905(8) -0.1431(4) 0.5227(3) 0.0705(17) Uani 1 1 d . . .
H31A H 0.1820 -0.1162 0.5183 0.106 Uiso 1 1 calc R . .
H31B H 0.3735 -0.1098 0.5657 0.106 Uiso 1 1 calc R . .
H31C H 0.2746 -0.1991 0.5329 0.106 Uiso 1 1 calc R . .
C32 C 0.2511(6) -0.1852(3) 0.3731(2) 0.0405(10) Uani 1 1 d . . .
H32 H 0.1386 -0.2045 0.3723 0.049 Uiso 1 1 calc R . .
C33 C 0.3076(5) -0.1929(2) 0.3013(2) 0.0318(9) Uani 1 1 d . . .
C34 C 0.1895(6) -0.2329(3) 0.2240(2) 0.0405(10) Uani 1 1 d . . .
H34A H 0.1963 -0.1988 0.1852 0.061 Uiso 1 1 calc R . .
H34B H 0.0725 -0.2360 0.2321 0.061 Uiso 1 1 calc R . .
H34C H 0.2245 -0.2892 0.2055 0.061 Uiso 1 1 calc R . .
C111 C 1.0894(8) -0.2972(5) 0.0077(4) 0.102(2) Uani 1 1 d . . .
H11D H 1.1084 -0.3319 -0.0410 0.153 Uiso 1 1 calc R . .
H11E H 1.0918 -0.3317 0.0469 0.153 Uiso 1 1 calc R . .
H11F H 1.1789 -0.2525 0.0264 0.153 Uiso 1 1 calc R . .
C222 C 0.9221(8) -0.2603(4) -0.0062(3) 0.0704(15) Uani 1 1 d . . .
N111 N 0.7860(6) -0.2308(3) -0.0222(3) 0.0716(13) Uani 1 1 d . . .
H2N H 0.449(4) 0.445(2) 0.051(2) 0.010(8) Uiso 1 1 d . . .
H5N H 0.633(5) -0.050(2) 0.050(2) 0.019(9) Uiso 1 1 d . . .
H6N H 0.550(5) -0.219(2) 0.207(2) 0.024(11) Uiso 1 1 d . . .
H3N H 0.676(6) 0.274(3) 0.202(2) 0.044(12) Uiso 1 1 d . . .

loop_
_atom_site_aniso_label
_atom_site_aniso_U_11
_atom_site_aniso_U_22
_atom_site_aniso_U_33
_atom_site_aniso_U_23
_atom_site_aniso_U_13
_atom_site_aniso_U_12
Fe1 0.0237(3) 0.0193(3) 0.0224(3) 0.0030(2) 0.0037(2) 0.0000(2)
Fe2 0.0244(3) 0.0202(3) 0.0207(3) 0.0037(2) 0.0054(2) 0.0029(2)
Cl1 0.0298(5) 0.0373(5) 0.0281(5) 0.0048(4) 0.0093(4) 0.0035(4)
Cl2 0.0280(5) 0.0239(4) 0.0300(4) 0.0008(4) 0.0014(4) -0.0031(3)
Cl3 0.0367(5) 0.0240(5) 0.0247(4) 0.0061(4) 0.0023(4) 0.0042(4)
Cl4 0.0257(5) 0.0419(5) 0.0238(4) 0.0073(4) 0.0036(4) -0.0002(4)
Cl5 0.0313(5) 0.0233(4) 0.0284(4) 0.0020(4) 0.0108(4) 0.0051(4)
Cl6 0.0372(5) 0.0232(4) 0.0245(4) 0.0065(4) 0.0075(4) 0.0014(4)
O1 0.0275(13) 0.0168(12) 0.0237(12) 0.0032(10) 0.0017(10) -0.0005(10)
O2 0.0275(13) 0.0215(13) 0.0209(11) 0.0034(10) 0.0073(10) 0.0029(10)
N1 0.0228(15) 0.0213(15) 0.0213(14) 0.0048(12) 0.0018(12) 0.0002(12)
N2 0.0256(16) 0.0212(16) 0.0191(15) 0.0039(13) 0.0033(12) 0.0016(12)
N3 0.0292(17) 0.0206(16) 0.0264(15) 0.0026(13) 0.0007(13) -0.0008(13)
N4 0.0229(15) 0.0229(15) 0.0214(14) 0.0041(12) 0.0082(12) 0.0026(12)
N5 0.0244(16) 0.0212(15) 0.0205(15) 0.0039(13) 0.0054(13) -0.0015(12)
N6 0.044(2) 0.0152(16) 0.0304(17) 0.0022(14) 0.0190(15) 0.0013(14)
C1 0.0291(19) 0.0235(18) 0.0238(18) 0.0042(15) 0.0022(15) 0.0051(15)
C2 0.038(2) 0.028(2) 0.0250(18) 0.0051(16) 0.0106(16) 0.0073(17)
C3 0.033(2) 0.045(2) 0.037(2) 0.014(2) 0.0134(18) 0.0048(18)
C4 0.0241(19) 0.032(2) 0.035(2) 0.0088(17) 0.0053(16) 0.0012(16)
C5 0.0195(18) 0.0261(19) 0.0288(18) 0.0094(16) 0.0001(15) 0.0037(14)
C6 0.0237(18) 0.0254(19) 0.0270(18) 0.0020(15) 0.0038(15) 0.0009(14)
C7 0.031(2) 0.0177(18) 0.0279(18) -0.0002(15) -0.0028(16) 0.0005(15)
C8 0.0222(18) 0.0238(19) 0.0210(16) 0.0035(15) 0.0057(14) 0.0022(14)
C9 0.031(2) 0.0229(18) 0.0241(18) 0.0063(15) 0.0017(15) -0.0025(15)
C10 0.036(2) 0.027(2) 0.034(2) 0.0094(17) 0.0063(17) 0.0000(16)
C11 0.049(3) 0.043(3) 0.034(2) 0.0064(19) 0.0148(19) 0.005(2)
C12 0.058(3) 0.038(2) 0.0232(19) 0.0047(18) 0.0036(19) -0.002(2)
C13 0.040(2) 0.043(2) 0.038(2) 0.017(2) -0.0060(19) -0.0037(19)
C14 0.067(3) 0.078(4) 0.035(2) 0.016(2) -0.017(2) 0.003(3)
C15 0.029(2) 0.037(2) 0.043(2) 0.0146(19) 0.0001(18) -0.0005(17)
C16 0.035(2) 0.0221(19) 0.034(2) 0.0104(16) 0.0032(17) -0.0021(16)
C17 0.029(2) 0.036(2) 0.043(2) 0.0094(19) 0.0040(18) 0.0052(17)
C18 0.032(2) 0.0225(18) 0.0230(17) 0.0033(15) 0.0089(15) 0.0009(15)
C19 0.034(2) 0.031(2) 0.0252(18) 0.0064(16) -0.0006(16) -0.0057(16)
C20 0.027(2) 0.036(2) 0.033(2) 0.0121(18) 0.0013(16) 0.0023(16)
C21 0.0232(19) 0.035(2) 0.0323(19) 0.0082(17) 0.0082(16) 0.0055(16)
C22 0.0239(18) 0.0235(18) 0.0250(17) 0.0072(15) 0.0074(15) -0.0021(14)
C23 0.0248(19) 0.029(2) 0.0248(17) 0.0052(15) 0.0099(15) 0.0052(15)
C24 0.034(2) 0.0236(19) 0.0257(18) 0.0014(15) 0.0129(16) -0.0020(15)
C25 0.0227(18) 0.0208(18) 0.0229(17) 0.0029(15) 0.0038(14) -0.0029(14)
C26 0.044(2) 0.0192(18) 0.0280(19) 0.0076(15) 0.0189(17) 0.0081(16)
C27 0.045(2) 0.026(2) 0.035(2) 0.0081(17) 0.0116(18) 0.0058(17)
C28 0.046(3) 0.044(3) 0.040(2) 0.004(2) 0.005(2) 0.003(2)
C29 0.068(3) 0.038(2) 0.027(2) 0.0085(18) 0.014(2) 0.017(2)
C30 0.066(3) 0.042(3) 0.040(2) 0.016(2) 0.030(2) 0.023(2)
C31 0.102(5) 0.081(4) 0.049(3) 0.029(3) 0.048(3) 0.031(3)
C32 0.045(3) 0.038(2) 0.049(2) 0.020(2) 0.027(2) 0.0118(19)
C33 0.041(2) 0.027(2) 0.034(2) 0.0134(17) 0.0154(18) 0.0103(17)
C34 0.044(2) 0.035(2) 0.047(2) 0.010(2) 0.018(2) 0.0004(18)
C111 0.068(4) 0.128(6) 0.089(5) -0.001(4) -0.017(4) 0.051(4)
C222 0.073(4) 0.067(4) 0.064(3) -0.004(3) 0.013(3) 0.008(3)
N111 0.047(3) 0.074(3) 0.082(3) -0.013(3) 0.013(2) 0.015(2)

loop_
_atom_type_symbol
_atom_type_description
_atom_type_scat_dispersion_real
_atom_type_scat_dispersion_imag
_atom_type_scat_source
C C 0.0033 0.0016 'International Tables Vol C Tables 4.2.6.8 and 6.1.1.4'
H H 0.0000 0.0000 'International Tables Vol C Tables 4.2.6.8 and 6.1.1.4'
N N 0.0061 0.0033 'International Tables Vol C Tables 4.2.6.8 and 6.1.1.4'
O O 0.0106 0.0060 'International Tables Vol C Tables 4.2.6.8 and 6.1.1.4'
Cl Cl 0.1484 0.1585 'International Tables Vol C Tables 4.2.6.8 and 6.1.1.4'
Fe Fe 0.3463 0.8444 'International Tables Vol C Tables 4.2.6.8 and 6.1.1.4'

loop_
_geom_angle_atom_site_label_1
_geom_angle_atom_site_label_2
_geom_angle_atom_site_label_3
_geom_angle
_geom_angle_site_symmetry_1
_geom_angle_site_symmetry_3
_geom_angle_publ_flag
O1 Fe1 N1 81.18(10) . . ?
O1 Fe1 N2 77.80(10) . . ?
N1 Fe1 N2 75.86(11) . . ?
O1 Fe1 Cl2 92.16(7) . . ?
N1 Fe1 Cl2 91.84(8) . . ?
N2 Fe1 Cl2 165.07(8) . . ?
O1 Fe1 Cl1 90.04(7) . . ?
N1 Fe1 Cl1 164.45(8) . . ?
N2 Fe1 Cl1 89.81(8) . . ?
Cl2 Fe1 Cl1 101.34(4) . . ?
O1 Fe1 Cl3 166.25(7) . . ?
N1 Fe1 Cl3 91.05(7) . . ?
N2 Fe1 Cl3 89.34(8) . . ?
Cl2 Fe1 Cl3 99.46(4) . . ?
Cl1 Fe1 Cl3 94.83(4) . . ?
O2 Fe2 N5 77.56(10) . . ?
O2 Fe2 N4 80.47(9) . . ?
N5 Fe2 N4 75.83(11) . . ?
O2 Fe2 Cl5 91.55(7) . . ?
N5 Fe2 Cl5 164.75(8) . . ?
N4 Fe2 Cl5 92.00(8) . . ?
O2 Fe2 Cl4 89.22(7) . . ?
N5 Fe2 Cl4 89.63(8) . . ?
N4 Fe2 Cl4 163.65(8) . . ?
Cl5 Fe2 Cl4 101.00(4) . . ?
O2 Fe2 Cl6 166.18(7) . . ?
N5 Fe2 Cl6 89.92(8) . . ?
N4 Fe2 Cl6 90.89(7) . . ?
Cl5 Fe2 Cl6 99.57(4) . . ?
Cl4 Fe2 Cl6 96.62(4) . . ?
C8 O1 Fe1 117.9(2) . . ?
C25 O2 Fe2 117.1(2) . . ?
C1 N1 C5 119.1(3) . . ?
C1 N1 Fe1 125.7(2) . . ?
C5 N1 Fe1 115.1(2) . . ?
C6 N2 C7 114.8(3) . . ?
C6 N2 Fe1 109.8(2) . . ?
C7 N2 Fe1 108.8(2) . . ?
C6 N2 H2N 108(2) . . ?
C7 N2 H2N 105(2) . . ?
Fe1 N2 H2N 110(2) . . ?
C8 N3 C9 123.8(3) . . ?
C8 N3 H3N 115(3) . . ?
C9 N3 H3N 121(3) . . ?
C22 N4 C18 118.7(3) . . ?
C22 N4 Fe2 115.5(2) . . ?
C18 N4 Fe2 125.4(2) . . ?
C24 N5 C23 114.8(3) . . ?
C24 N5 Fe2 109.3(2) . . ?
C23 N5 Fe2 110.0(2) . . ?
C24 N5 H5N 104(2) . . ?
C23 N5 H5N 111(2) . . ?
Fe2 N5 H5N 108(2) . . ?
C25 N6 C26 123.5(3) . . ?
C25 N6 H6N 118(3) . . ?
C26 N6 H6N 118(3) . . ?
N1 C1 C2 122.3(3) . . ?
N1 C1 H1 118.8 . . ?
C2 C1 H1 118.8 . . ?
C1 C2 C3 119.2(3) . . ?
C1 C2 H2 120.4 . . ?
C3 C2 H2 120.4 . . ?
C4 C3 C2 118.8(3) . . ?
C4 C3 H3 120.6 . . ?
C2 C3 H3 120.6 . . ?
C3 C4 C5 119.0(3) . . ?
C3 C4 H4 120.5 . . ?
C5 C4 H4 120.5 . . ?
N1 C5 C4 121.5(3) . . ?
N1 C5 C6 117.1(3) . . ?
C4 C5 C6 121.4(3) . . ?
N2 C6 C5 111.4(3) . . ?
N2 C6 H6A 109.3 . . ?
C5 C6 H6A 109.3 . . ?
N2 C6 H6B 109.3 . . ?
C5 C6 H6B 109.3 . . ?
H6A C6 H6B 108.0 . . ?
N2 C7 C8 110.6(3) . . ?
N2 C7 H7A 109.5 . . ?
C8 C7 H7A 109.5 . . ?
N2 C7 H7B 109.5 . . ?
C8 C7 H7B 109.5 . . ?
H7A C7 H7B 108.1 . . ?
O1 C8 N3 122.3(3) . . ?
O1 C8 C7 120.6(3) . . ?
N3 C8 C7 117.0(3) . . ?
C10 C9 C16 122.2(3) . . ?
C10 C9 N3 119.6(3) . . ?
C16 C9 N3 118.2(3) . . ?
C9 C10 C12 118.1(4) . . ?
C9 C10 C11 121.4(3) . . ?
C12 C10 C11 120.5(4) . . ?
C10 C11 H11A 109.5 . . ?
C10 C11 H11B 109.5 . . ?
H11A C11 H11B 109.5 . . ?
C10 C11 H11C 109.5 . . ?
H11A C11 H11C 109.5 . . ?
H11B C11 H11C 109.5 . . ?
C13 C12 C10 121.5(4) . . ?
C13 C12 H12 119.3 . . ?
C10 C12 H12 119.3 . . ?
C12 C13 C15 118.7(4) . . ?
C12 C13 C14 121.1(4) . . ?
C15 C13 C14 120.2(4) . . ?
C13 C14 H14A 109.5 . . ?
C13 C14 H14B 109.5 . . ?
H14A C14 H14B 109.5 . . ?
C13 C14 H14C 109.5 . . ?
H14A C14 H14C 109.5 . . ?
H14B C14 H14C 109.5 . . ?
C13 C15 C16 121.9(4) . . ?
C13 C15 H15 119.0 . . ?
C16 C15 H15 119.0 . . ?
C15 C16 C9 117.5(4) . . ?
C15 C16 C17 120.1(4) . . ?
C9 C16 C17 122.3(3) . . ?
C16 C17 H17A 109.5 . . ?
C16 C17 H17B 109.5 . . ?
H17A C17 H17B 109.5 . . ?
C16 C17 H17C 109.5 . . ?
H17A C17 H17C 109.5 . . ?
H17B C17 H17C 109.5 . . ?
N4 C18 C19 122.4(3) . . ?
N4 C18 H18 118.8 . . ?
C19 C18 H18 118.8 . . ?
C20 C19 C18 118.4(3) . . ?
C20 C19 H19 120.8 . . ?
C18 C19 H19 120.8 . . ?
C19 C20 C21 119.2(3) . . ?
C19 C20 H20 120.4 . . ?
C21 C20 H20 120.4 . . ?
C22 C21 C20 119.7(4) . . ?
C22 C21 H21 120.2 . . ?
C20 C21 H21 120.2 . . ?
N4 C22 C21 121.7(3) . . ?
N4 C22 C23 115.8(3) . . ?
C21 C22 C23 122.4(3) . . ?
N5 C23 C22 110.7(3) . . ?
N5 C23 H23A 109.5 . . ?
C22 C23 H23A 109.5 . . ?
N5 C23 H23B 109.5 . . ?
C22 C23 H23B 109.5 . . ?
H23A C23 H23B 108.1 . . ?
N5 C24 C25 109.8(3) . . ?
N5 C24 H24A 109.7 . . ?
C25 C24 H24A 109.7 . . ?
N5 C24 H24B 109.7 . . ?
C25 C24 H24B 109.7 . . ?
H24A C24 H24B 108.2 . . ?
O2 C25 N6 121.3(3) . . ?
O2 C25 C24 120.8(3) . . ?
N6 C25 C24 117.8(3) . . ?
C27 C26 C33 122.6(3) . . ?
C27 C26 N6 119.5(3) . . ?
C33 C26 N6 117.9(3) . . ?
C26 C27 C29 117.7(4) . . ?
C26 C27 C28 121.2(3) . . ?
C29 C27 C28 121.1(4) . . ?
C27 C28 H28A 109.5 . . ?
C27 C28 H28B 109.5 . . ?
H28A C28 H28B 109.5 . . ?
C27 C28 H28C 109.5 . . ?
H28A C28 H28C 109.5 . . ?
H28B C28 H28C 109.5 . . ?
C27 C29 C30 121.6(4) . . ?
C27 C29 H29 119.2 . . ?
C30 C29 H29 119.2 . . ?
C32 C30 C29 118.5(4) . . ?
C32 C30 C31 120.8(5) . . ?
C29 C30 C31 120.7(5) . . ?
C30 C31 H31A 109.5 . . ?
C30 C31 H31B 109.5 . . ?
H31A C31 H31B 109.5 . . ?
C30 C31 H31C 109.5 . . ?
H31A C31 H31C 109.5 . . ?
H31B C31 H31C 109.5 . . ?
C30 C32 C33 122.3(4) . . ?
C30 C32 H32 118.9 . . ?
C33 C32 H32 118.9 . . ?
C32 C33 C26 117.3(4) . . ?
C32 C33 C34 120.6(4) . . ?
C26 C33 C34 122.2(3) . . ?
C33 C34 H34A 109.5 . . ?
C33 C34 H34B 109.5 . . ?
H34A C34 H34B 109.5 . . ?
C33 C34 H34C 109.5 . . ?
H34A C34 H34C 109.5 . . ?
H34B C34 H34C 109.5 . . ?
C222 C111 H11D 109.5 . . ?
C222 C111 H11E 109.5 . . ?
H11D C111 H11E 109.5 . . ?
C222 C111 H11F 109.5 . . ?
H11D C111 H11F 109.5 . . ?
H11E C111 H11F 109.5 . . ?
N111 C222 C111 176.1(7) . . ?

loop_
_geom_bond_atom_site_label_1
_geom_bond_atom_site_label_2
_geom_bond_distance
_geom_bond_site_symmetry_2
_geom_bond_publ_flag
Fe1 O1 2.075(2) . ?
Fe1 N1 2.222(3) . ?
Fe1 N2 2.230(3) . ?
Fe1 Cl2 2.2808(11) . ?
Fe1 Cl1 2.3062(11) . ?
Fe1 Cl3 2.3214(10) . ?
Fe2 O2 2.099(2) . ?
Fe2 N5 2.207(3) . ?
Fe2 N4 2.232(3) . ?
Fe2 Cl5 2.2831(10) . ?
Fe2 Cl4 2.3011(11) . ?
Fe2 Cl6 2.3177(10) . ?
O1 C8 1.261(4) . ?
O2 C25 1.253(4) . ?
N1 C1 1.343(4) . ?
N1 C5 1.357(4) . ?
N2 C6 1.476(4) . ?
N2 C7 1.485(4) . ?
N2 H2N 0.86(3) . ?
N3 C8 1.323(4) . ?
N3 C9 1.451(4) . ?
N3 H3N 0.91(4) . ?
N4 C22 1.349(4) . ?
N4 C18 1.351(4) . ?
N5 C24 1.479(4) . ?
N5 C23 1.490(4) . ?
N5 H5N 0.84(3) . ?
N6 C25 1.329(4) . ?
N6 C26 1.442(4) . ?
N6 H6N 0.80(4) . ?
C1 C2 1.381(5) . ?
C1 H1 0.9300 . ?
C2 C3 1.397(6) . ?
C2 H2 0.9300 . ?
C3 C4 1.390(5) . ?
C3 H3 0.9300 . ?
C4 C5 1.400(5) . ?
C4 H4 0.9300 . ?
C5 C6 1.493(5) . ?
C6 H6A 0.9700 . ?
C6 H6B 0.9700 . ?
C7 C8 1.511(4) . ?
C7 H7A 0.9700 . ?
C7 H7B 0.9700 . ?
C9 C10 1.392(5) . ?
C9 C16 1.394(5) . ?
C10 C12 1.393(5) . ?
C10 C11 1.515(6) . ?
C11 H11A 0.9600 . ?
C11 H11B 0.9600 . ?
C11 H11C 0.9600 . ?
C12 C13 1.386(6) . ?
C12 H12 0.9300 . ?
C13 C15 1.389(6) . ?
C13 C14 1.536(5) . ?
C14 H14A 0.9600 . ?
C14 H14B 0.9600 . ?
C14 H14C 0.9600 . ?
C15 C16 1.392(5) . ?
C15 H15 0.9300 . ?
C16 C17 1.505(5) . ?
C17 H17A 0.9600 . ?
C17 H17B 0.9600 . ?
C17 H17C 0.9600 . ?
C18 C19 1.396(5) . ?
C18 H18 0.9300 . ?
C19 C20 1.384(5) . ?
C19 H19 0.9300 . ?
C20 C21 1.387(5) . ?
C20 H20 0.9300 . ?
C21 C22 1.384(5) . ?
C21 H21 0.9300 . ?
C22 C23 1.504(5) . ?
C23 H23A 0.9700 . ?
C23 H23B 0.9700 . ?
C24 C25 1.506(4) . ?
C24 H24A 0.9700 . ?
C24 H24B 0.9700 . ?
C26 C27 1.390(5) . ?
C26 C33 1.403(5) . ?
C27 C29 1.394(5) . ?
C27 C28 1.505(6) . ?
C28 H28A 0.9600 . ?
C28 H28B 0.9600 . ?
C28 H28C 0.9600 . ?
C29 C30 1.403(7) . ?
C29 H29 0.9300 . ?
C30 C32 1.382(6) . ?
C30 C31 1.525(6) . ?
C31 H31A 0.9600 . ?
C31 H31B 0.9600 . ?
C31 H31C 0.9600 . ?
C32 C33 1.394(5) . ?
C32 H32 0.9300 . ?
C33 C34 1.505(5) . ?
C34 H34A 0.9600 . ?
C34 H34B 0.9600 . ?
C34 H34C 0.9600 . ?
C111 C222 1.450(8) . ?
C111 H11D 0.9600 . ?
C111 H11E 0.9600 . ?
C111 H11F 0.9600 . ?
C222 N111 1.184(7) . ?

loop_
_geom_torsion_atom_site_label_1
_geom_torsion_atom_site_label_2
_geom_torsion_atom_site_label_3
_geom_torsion_atom_site_label_4
_geom_torsion
_geom_torsion_site_symmetry_1
_geom_torsion_site_symmetry_2
_geom_torsion_site_symmetry_3
_geom_torsion_site_symmetry_4
_geom_torsion_publ_flag
N1 Fe1 O1 C8 89.3(2) . . . . ?
N2 Fe1 O1 C8 12.0(2) . . . . ?
Cl2 Fe1 O1 C8 -179.1(2) . . . . ?
Cl1 Fe1 O1 C8 -77.8(2) . . . . ?
Cl3 Fe1 O1 C8 33.1(5) . . . . ?
N5 Fe2 O2 C25 -9.7(2) . . . . ?
N4 Fe2 O2 C25 -87.2(2) . . . . ?
Cl5 Fe2 O2 C25 -178.9(2) . . . . ?
Cl4 Fe2 O2 C25 80.1(2) . . . . ?
Cl6 Fe2 O2 C25 -35.2(4) . . . . ?
O1 Fe1 N1 C1 86.1(3) . . . . ?
N2 Fe1 N1 C1 165.7(3) . . . . ?
Cl2 Fe1 N1 C1 -5.8(3) . . . . ?
Cl1 Fe1 N1 C1 142.4(3) . . . . ?
Cl3 Fe1 N1 C1 -105.2(3) . . . . ?
O1 Fe1 N1 C5 -89.3(2) . . . . ?
N2 Fe1 N1 C5 -9.7(2) . . . . ?
Cl2 Fe1 N1 C5 178.8(2) . . . . ?
Cl1 Fe1 N1 C5 -33.0(4) . . . . ?
Cl3 Fe1 N1 C5 79.3(2) . . . . ?
O1 Fe1 N2 C6 108.5(2) . . . . ?
N1 Fe1 N2 C6 24.7(2) . . . . ?
Cl2 Fe1 N2 C6 59.9(4) . . . . ?
Cl1 Fe1 N2 C6 -161.4(2) . . . . ?
Cl3 Fe1 N2 C6 -66.6(2) . . . . ?
O1 Fe1 N2 C7 -17.8(2) . . . . ?
N1 Fe1 N2 C7 -101.7(2) . . . . ?
Cl2 Fe1 N2 C7 -66.4(4) . . . . ?
Cl1 Fe1 N2 C7 72.2(2) . . . . ?
Cl3 Fe1 N2 C7 167.1(2) . . . . ?
O2 Fe2 N4 C22 87.4(2) . . . . ?
N5 Fe2 N4 C22 7.9(2) . . . . ?
Cl5 Fe2 N4 C22 178.6(2) . . . . ?
Cl4 Fe2 N4 C22 35.8(4) . . . . ?
Cl6 Fe2 N4 C22 -81.8(2) . . . . ?
O2 Fe2 N4 C18 -84.9(3) . . . . ?
N5 Fe2 N4 C18 -164.4(3) . . . . ?
Cl5 Fe2 N4 C18 6.3(3) . . . . ?
Cl4 Fe2 N4 C18 -136.5(3) . . . . ?
Cl6 Fe2 N4 C18 105.9(3) . . . . ?
O2 Fe2 N5 C24 18.9(2) . . . . ?
N4 Fe2 N5 C24 102.1(2) . . . . ?
Cl5 Fe2 N5 C24 64.2(4) . . . . ?
Cl4 Fe2 N5 C24 -70.3(2) . . . . ?
Cl6 Fe2 N5 C24 -167.0(2) . . . . ?
O2 Fe2 N5 C23 -108.0(2) . . . . ?
N4 Fe2 N5 C23 -24.82(19) . . . . ?
Cl5 Fe2 N5 C23 -62.7(4) . . . . ?
Cl4 Fe2 N5 C23 162.7(2) . . . . ?
Cl6 Fe2 N5 C23 66.1(2) . . . . ?
C5 N1 C1 C2 0.5(5) . . . . ?
Fe1 N1 C1 C2 -174.8(2) . . . . ?
N1 C1 C2 C3 0.0(5) . . . . ?
C1 C2 C3 C4 -0.4(6) . . . . ?
C2 C3 C4 C5 0.4(5) . . . . ?
C1 N1 C5 C4 -0.5(5) . . . . ?
Fe1 N1 C5 C4 175.3(2) . . . . ?
C1 N1 C5 C6 176.6(3) . . . . ?
Fe1 N1 C5 C6 -7.6(4) . . . . ?
C3 C4 C5 N1 0.0(5) . . . . ?
C3 C4 C5 C6 -176.9(3) . . . . ?
C7 N2 C6 C5 86.7(3) . . . . ?
Fe1 N2 C6 C5 -36.1(3) . . . . ?
N1 C5 C6 N2 29.8(4) . . . . ?
C4 C5 C6 N2 -153.1(3) . . . . ?
C6 N2 C7 C8 -102.4(3) . . . . ?
Fe1 N2 C7 C8 21.0(3) . . . . ?
Fe1 O1 C8 N3 175.0(2) . . . . ?
Fe1 O1 C8 C7 -3.1(4) . . . . ?
C9 N3 C8 O1 0.8(5) . . . . ?
C9 N3 C8 C7 178.9(3) . . . . ?
N2 C7 C8 O1 -13.4(5) . . . . ?
N2 C7 C8 N3 168.5(3) . . . . ?
C8 N3 C9 C10 71.0(5) . . . . ?
C8 N3 C9 C16 -110.6(4) . . . . ?
C16 C9 C10 C12 0.6(5) . . . . ?
N3 C9 C10 C12 179.0(3) . . . . ?
C16 C9 C10 C11 -178.6(3) . . . . ?
N3 C9 C10 C11 -0.3(5) . . . . ?
C9 C10 C12 C13 -0.7(6) . . . . ?
C11 C10 C12 C13 178.6(4) . . . . ?
C10 C12 C13 C15 -0.1(6) . . . . ?
C10 C12 C13 C14 -179.5(4) . . . . ?
C12 C13 C15 C16 1.1(6) . . . . ?
C14 C13 C15 C16 -179.6(4) . . . . ?
C13 C15 C16 C9 -1.2(6) . . . . ?
C13 C15 C16 C17 179.9(4) . . . . ?
C10 C9 C16 C15 0.3(5) . . . . ?
N3 C9 C16 C15 -178.1(3) . . . . ?
C10 C9 C16 C17 179.2(3) . . . . ?
N3 C9 C16 C17 0.8(5) . . . . ?
C22 N4 C18 C19 0.7(5) . . . . ?
Fe2 N4 C18 C19 172.7(2) . . . . ?
N4 C18 C19 C20 -1.0(5) . . . . ?
C18 C19 C20 C21 1.2(5) . . . . ?
C19 C20 C21 C22 -1.0(5) . . . . ?
C18 N4 C22 C21 -0.5(5) . . . . ?
Fe2 N4 C22 C21 -173.3(2) . . . . ?
C18 N4 C22 C23 -176.0(3) . . . . ?
Fe2 N4 C22 C23 11.2(4) . . . . ?
C20 C21 C22 N4 0.7(5) . . . . ?
C20 C21 C22 C23 175.8(3) . . . . ?
C24 N5 C23 C22 -85.6(3) . . . . ?
Fe2 N5 C23 C22 38.2(3) . . . . ?
N4 C22 C23 N5 -33.2(4) . . . . ?
C21 C22 C23 N5 151.4(3) . . . . ?
C23 N5 C24 C25 99.5(3) . . . . ?
Fe2 N5 C24 C25 -24.7(3) . . . . ?
Fe2 O2 C25 N6 -179.4(3) . . . . ?
Fe2 O2 C25 C24 -2.2(4) . . . . ?
C26 N6 C25 O2 1.8(6) . . . . ?
C26 N6 C25 C24 -175.4(3) . . . . ?
N5 C24 C25 O2 19.2(5) . . . . ?
N5 C24 C25 N6 -163.5(3) . . . . ?
C25 N6 C26 C27 -75.4(5) . . . . ?
C25 N6 C26 C33 104.9(4) . . . . ?
C33 C26 C27 C29 0.1(6) . . . . ?
N6 C26 C27 C29 -179.5(3) . . . . ?
C33 C26 C27 C28 178.7(4) . . . . ?
N6 C26 C27 C28 -0.9(5) . . . . ?
C26 C27 C29 C30 -0.5(6) . . . . ?
C28 C27 C29 C30 -179.1(4) . . . . ?
C27 C29 C30 C32 0.9(6) . . . . ?
C27 C29 C30 C31 179.6(4) . . . . ?
C29 C30 C32 C33 -1.0(6) . . . . ?
C31 C30 C32 C33 -179.7(4) . . . . ?
C30 C32 C33 C26 0.6(6) . . . . ?
C30 C32 C33 C34 179.1(4) . . . . ?
C27 C26 C33 C32 -0.2(6) . . . . ?
N6 C26 C33 C32 179.5(3) . . . . ?
C27 C26 C33 C34 -178.6(3) . . . . ?
N6 C26 C33 C34 1.1(5) . . . . ?
